data_4339753
loop_
_publ_author_name
'Supe\/l, Joanna'
'Abram, Ulrich'
'Hagenbach, Adelheid'
'Seppelt, Konrad'

_publ_section_title
;
 Technetium fluoride trioxide, TcO3F, preparation and properties.
;
_journal_issue 14
_journal_name_full 'Inorganic chemistry'
_journal_page_first 5591
_journal_page_last 5595
_journal_paper_doi 10.1021/ic070333y
_journal_volume 46
_journal_year 2007
_chemical_formula_moiety VOF3
_chemical_formula_sum 'F3 O V'
_chemical_formula_weight 123.94
_chemical_name_common vanadium-trifluoride-oxide
_chemical_name_systematic
; 
 vanadium-trifluoride-oxide 
;
_space_group_IT_number 14
_symmetry_cell_setting monoclinic
_symmetry_space_group_name_Hall '-P 2ybc'
_symmetry_space_group_name_H-M 'P 1 21/c 1'
_atom_sites_solution_hydrogens geom
_atom_sites_solution_primary direct
_atom_sites_solution_secondary difmap
_audit_creation_method SHELXL-97
_cell_angle_alpha 90.00
_cell_angle_beta 91.32(4)
_cell_angle_gamma 90.00
_cell_formula_units_Z 4
_cell_length_a 5.569(6)
_cell_length_b 5.007(4)
_cell_length_c 9.341(7)
_cell_measurement_temperature 183(2)
_cell_volume 260.4(4)
_computing_structure_refinement 'SHELXL-97 (Sheldrick, 1997)'
_computing_structure_solution 'SHELXS-97 (Sheldrick, 1990)'
_diffrn_ambient_temperature 20
_diffrn_measured_fraction_theta_full 0.970
_diffrn_measured_fraction_theta_max 0.970
_diffrn_measurement_device_type `Bruker-SMART-CCD-Diffractometer`
_diffrn_radiation_monochromator graphite
_diffrn_radiation_source 'fine-focus sealed tube'
_diffrn_radiation_type MoK\a
_diffrn_radiation_wavelength 0.71073
_diffrn_reflns_av_R_equivalents 0.0247
_diffrn_reflns_av_sigmaI/netI 0.0201
_diffrn_reflns_limit_h_max 7
_diffrn_reflns_limit_h_min -7
_diffrn_reflns_limit_k_max 6
_diffrn_reflns_limit_k_min -6
_diffrn_reflns_limit_l_max 12
_diffrn_reflns_limit_l_min -12
_diffrn_reflns_number 2033
_diffrn_reflns_theta_full 28.00
_diffrn_reflns_theta_max 28.00
_diffrn_reflns_theta_min 3.66
_exptl_absorpt_coefficient_mu 3.667
_exptl_absorpt_correction_T_max 1.000000
_exptl_absorpt_correction_T_min 0.599443
_exptl_absorpt_correction_type multi-scan
_exptl_absorpt_process_details SADABS
_exptl_crystal_colour colorless
_exptl_crystal_density_diffrn 3.161
_exptl_crystal_density_method 'not measured'
_exptl_crystal_description plate
_exptl_crystal_F_000 232
_exptl_crystal_size_max 0.2
_exptl_crystal_size_mid 0.1
_exptl_crystal_size_min 0.05
_refine_diff_density_max 0.489
_refine_diff_density_min -0.505
_refine_diff_density_rms 0.109
_refine_ls_extinction_coef 0.002(4)
_refine_ls_extinction_expression Fc^*^=kFc[1+0.001xFc^2^\l^3^/sin(2\q)]^-1/4^
_refine_ls_extinction_method SHELXL
_refine_ls_goodness_of_fit_ref 1.057
_refine_ls_hydrogen_treatment mixed
_refine_ls_matrix_type full
_refine_ls_number_parameters 47
_refine_ls_number_reflns 611
_refine_ls_number_restraints 0
_refine_ls_restrained_S_all 1.057
_refine_ls_R_factor_all 0.0288
_refine_ls_R_factor_gt 0.0255
_refine_ls_shift/su_max 0.000
_refine_ls_shift/su_mean 0.000
_refine_ls_structure_factor_coef Fsqd
_refine_ls_weighting_details 'calc w=1/[\s^2^(Fo^2^)+(0.0433P)^2^+0.2121P] where P=(Fo^2^+2Fc^2^)/3'
_refine_ls_weighting_scheme calc
_refine_ls_wR_factor_gt 0.0664
_refine_ls_wR_factor_ref 0.0677
_reflns_number_gt 551
_reflns_number_total 611
_reflns_threshold_expression >2sigma(I)
_cod_data_source_file ic070333ysi20070221_054349.cif
_cod_data_source_block vof3
_cod_original_sg_symbol_H-M P2(1)/c
_cod_database_code 4339753

loop_
_symmetry_equiv_pos_as_xyz
'x, y, z'
'-x, y+1/2, -z+1/2'
'-x, -y, -z'
'x, -y-1/2, z-1/2'

loop_
_atom_site_label
_atom_site_type_symbol
_atom_site_fract_x
_atom_site_fract_y
_atom_site_fract_z
_atom_site_U_iso_or_equiv
_atom_site_adp_type
_atom_site_occupancy
_atom_site_symmetry_multiplicity
_atom_site_calc_flag
V V 0.66796(7) 0.92169(8) 0.37459(4) 0.01032(19) Uani 1 1 d
F1 F 0.6498(2) 1.1406(3) 0.54279(14) 0.0116(3) Uani 1 1 d
F2 F 0.9027(3) 1.1055(3) 0.31183(16) 0.0195(4) Uani 1 1 d
F3 F 0.5486(3) 0.7783(3) 0.21262(14) 0.0145(3) Uani 1 1 d
O O 0.7993(3) 0.6775(4) 0.44202(19) 0.0179(4) Uani 1 1 d

loop_
_atom_site_aniso_label
_atom_site_aniso_U_11
_atom_site_aniso_U_22
_atom_site_aniso_U_33
_atom_site_aniso_U_23
_atom_site_aniso_U_13
_atom_site_aniso_U_12
V 0.0113(2) 0.0113(3) 0.0084(2) -0.00103(13) -0.00049(14) -0.00020(14)
F1 0.0136(6) 0.0121(7) 0.0091(6) -0.0018(5) -0.0007(5) -0.0034(5)
F2 0.0166(7) 0.0218(9) 0.0203(8) 0.0010(6) 0.0038(6) -0.0050(6)
F3 0.0198(7) 0.0136(8) 0.0098(6) -0.0025(6) -0.0014(5) -0.0023(6)
O 0.0195(9) 0.0167(10) 0.0175(9) 0.0010(7) -0.0032(7) 0.0042(7)

loop_
_atom_type_symbol
_atom_type_description
_atom_type_scat_dispersion_real
_atom_type_scat_dispersion_imag
_atom_type_scat_source
O O 0.0106 0.0060 'International Tables Vol C Tables 4.2.6.8 and 6.1.1.4'
F F 0.0171 0.0103 'International Tables Vol C Tables 4.2.6.8 and 6.1.1.4'
V V 0.3005 0.5294 'International Tables Vol C Tables 4.2.6.8 and 6.1.1.4'

loop_
_geom_angle_atom_site_label_1
_geom_angle_atom_site_label_2
_geom_angle_atom_site_label_3
_geom_angle
_geom_angle_site_symmetry_1
_geom_angle_site_symmetry_3
O V F2 101.88(11) . .
O V F3 100.94(10) . .
F2 V F3 101.41(9) . .
O V F1 98.68(10) . .
F2 V F1 91.63(9) . .
F3 V F1 153.58(7) . .
O V F1 97.79(10) . 3_676
F2 V F1 156.60(8) . 3_676
F3 V F1 87.03(8) . 3_676
F1 V F1 72.86(8) . 3_676
O V F3 175.65(8) . 2_655
F2 V F3 81.92(9) . 2_655
F3 V F3 80.21(6) . 2_655
F1 V F3 78.99(8) . 2_655
F1 V F3 78.04(7) 3_676 2_655
V F1 V 107.14(7) . 3_676
V F3 V 142.64(8) . 2_645

loop_
_geom_bond_atom_site_label_1
_geom_bond_atom_site_label_2
_geom_bond_distance
_geom_bond_site_symmetry_2
V O 1.551(2) .
V F2 1.7133(19) .
V F3 1.7888(17) .
V F1 1.9203(18) .
V F1 1.971(2) 3_676
V F3 2.294(2) 2_655
F1 V 1.972(2) 3_676
F3 V 2.294(2) 2_645
